data_7125311
loop_
_publ_author_name
'Falaise, Cl\'ement'
'Hickam, Sarah M.'
'Burns, Peter C.'
'Nyman, May'

_publ_section_title
;
 From aqueous speciation to supramolecular assembly in alkaline
 earth-uranyl polyoxometalates.
;
_journal_issue 69
_journal_name_full 'Chemical communications (Cambridge, England)'
_journal_page_first 9550
_journal_page_last 9553
_journal_paper_doi 10.1039/c7cc05357f
_journal_volume 53
_journal_year 2017
_chemical_formula_sum 'Ca6 Li8 O172 U24'
_chemical_formula_weight 8760.72
_space_group_crystal_system tetragonal
_space_group_IT_number 87
_space_group_name_Hall '-I 4'
_space_group_name_H-M_alt 'I 4/m'
_audit_creation_method SHELXL-2014/7
_audit_update_record
;
2017-07-31 deposited with the CCDC.
2017-08-07 downloaded from the CCDC.
;
_cell_angle_alpha 90
_cell_angle_beta 90
_cell_angle_gamma 90
_cell_formula_units_Z 2
_cell_length_a 18.282(3)
_cell_length_b 18.282(3)
_cell_length_c 26.436(6)
_cell_measurement_reflns_used 4500
_cell_measurement_temperature 100(2)
_cell_measurement_theta_max 21.25
_cell_measurement_theta_min 2.20
_cell_volume 8836(3)
_computing_cell_refinement 'Bruker SAINT'
_computing_data_collection 'Bruker APEX2'
_computing_data_reduction 'Bruker SAINT'
_computing_molecular_graphics 'Bruker SHELXTL'
_computing_publication_material 'Bruker SHELXTL'
_computing_structure_refinement 'SHELXL-2014/7 (Sheldrick, 2014)'
_computing_structure_solution 'SHELXS-97 (Sheldrick, 2008)'
_diffrn_ambient_temperature 100(2)
_diffrn_measured_fraction_theta_full 0.986
_diffrn_measured_fraction_theta_max 0.986
_diffrn_measurement_device_type 'Bruker APEX-II CCD'
_diffrn_measurement_method '\f and \w scans'
_diffrn_radiation_type MoK\a
_diffrn_radiation_wavelength 0.71073
_diffrn_reflns_av_R_equivalents 0.1209
_diffrn_reflns_av_unetI/netI 0.0476
_diffrn_reflns_Laue_measured_fraction_full 0.986
_diffrn_reflns_Laue_measured_fraction_max 0.986
_diffrn_reflns_limit_h_max 18
_diffrn_reflns_limit_h_min -18
_diffrn_reflns_limit_k_max 18
_diffrn_reflns_limit_k_min -18
_diffrn_reflns_limit_l_max 27
_diffrn_reflns_limit_l_min -27
_diffrn_reflns_number 30783
_diffrn_reflns_point_group_measured_fraction_full 0.986
_diffrn_reflns_point_group_measured_fraction_max 0.986
_diffrn_reflns_theta_full 21.607
_diffrn_reflns_theta_max 21.607
_diffrn_reflns_theta_min 1.354
_exptl_absorpt_coefficient_mu 22.195
_exptl_absorpt_correction_T_max 0.7446
_exptl_absorpt_correction_T_min 0.4617
_exptl_absorpt_correction_type multi-scan
_exptl_absorpt_process_details 'SADABS (Krause 2015)'
_exptl_crystal_colour yellow
_exptl_crystal_density_diffrn 3.293
_exptl_crystal_description octahedral
_exptl_crystal_F_000 7456
_exptl_crystal_size_max 0.25
_exptl_crystal_size_mid 0.2
_exptl_crystal_size_min 0.2
_refine_diff_density_max 3.136
_refine_diff_density_min -2.756
_refine_diff_density_rms 0.396
_refine_ls_extinction_method none
_refine_ls_goodness_of_fit_ref 1.125
_refine_ls_hydrogen_treatment undef
_refine_ls_matrix_type full
_refine_ls_number_parameters 150
_refine_ls_number_reflns 2614
_refine_ls_number_restraints 0
_refine_ls_restrained_S_all 1.125
_refine_ls_R_factor_all 0.0811
_refine_ls_R_factor_gt 0.0644
_refine_ls_shift/su_max 0.000
_refine_ls_shift/su_mean 0.000
_refine_ls_structure_factor_coef Fsqd
_refine_ls_weighting_details 'w=1/[\s^2^(Fo^2^)+(0.0650P)^2^+1623.4768P] where P=(Fo^2^+2Fc^2^)/3'
_refine_ls_weighting_scheme calc
_refine_ls_wR_factor_gt 0.1621
_refine_ls_wR_factor_ref 0.1731
_reflns_Friedel_coverage 0.000
_reflns_number_gt 2169
_reflns_number_total 2614
_reflns_threshold_expression 'I > 2\s(I)'
_cod_data_source_file c7cc05357f2.cif
_cod_data_source_block cau24_i4m
_cod_original_cell_volume 8836(4)
_cod_database_code 7125311
_shelx_shelxl_version_number 2014/7
_shelx_space_group_comment
;
The symmetry employed for this shelxl refinement is uniquely defined
by the following loop, which should always be used as a source of
symmetry information in preference to the above space-group names.
They are only intended as comments.
;

loop_
_space_group_symop_operation_xyz
'x, y, z'
'-x, -y, z'
'-y, x, z'
'y, -x, z'
'x+1/2, y+1/2, z+1/2'
'-x+1/2, -y+1/2, z+1/2'
'-y+1/2, x+1/2, z+1/2'
'y+1/2, -x+1/2, z+1/2'
'-x, -y, -z'
'x, y, -z'
'y, -x, -z'
'-y, x, -z'
'-x+1/2, -y+1/2, -z+1/2'
'x+1/2, y+1/2, -z+1/2'
'y+1/2, -x+1/2, -z+1/2'
'-y+1/2, x+1/2, -z+1/2'

loop_
_atom_site_label
_atom_site_type_symbol
_atom_site_fract_x
_atom_site_fract_y
_atom_site_fract_z
_atom_site_U_iso_or_equiv
_atom_site_adp_type
_atom_site_occupancy
_atom_site_site_symmetry_order
_atom_site_calc_flag
_atom_site_refinement_flags_posn
_atom_site_refinement_flags_adp
_atom_site_refinement_flags_occupancy
U1 U 0.68343(9) 0.15084(9) 0.5000 0.0322(5) Uani 1 2 d S T P
U2 U 0.81259(7) 0.24742(7) 0.38898(4) 0.0328(4) Uani 1 1 d . . .
U3 U 0.65543(10) -0.05938(9) 0.5000 0.0352(5) Uani 1 2 d S T P
U4 U 0.90394(6) 0.12821(6) 0.28575(4) 0.0328(4) Uani 1 1 d . . .
Ca1 Ca 0.9086(5) 0.1223(5) 0.5000 0.044(3) Uani 1 2 d S T P
Ca2 Ca 1.0000 0.0000 0.3956(6) 0.054(4) Uani 1 4 d S T P
Li1 Li 1.0000 0.5000 0.336(4) 0.07(3) Uiso 1 2 d S . P
Li2 Li 0.777(7) -0.009(7) 0.124(5) 0.05(3) Uiso 0.5 1 d . . P
O1 O 0.7728(14) 0.1176(14) 0.5000 0.028(6) Uiso 1 2 d S . P
O2 O 0.5896(15) 0.1799(15) 0.5000 0.036(7) Uiso 1 2 d S . P
O3 O 0.7174(11) 0.2501(11) 0.4477(7) 0.036(5) Uiso 1 1 d . . .
O4 O 0.7008(11) 0.1895(11) 0.4136(7) 0.037(5) Uiso 1 1 d . . .
O5 O 0.6493(11) 0.0481(12) 0.4487(8) 0.045(6) Uiso 1 1 d . . .
O6 O 0.8634(10) 0.1809(10) 0.4250(7) 0.035(5) Uiso 1 1 d . . .
O7 O 0.7627(11) 0.3109(11) 0.3491(8) 0.039(5) Uiso 1 1 d . . .
O8 O 0.7919(11) 0.1544(11) 0.3272(8) 0.039(5) Uiso 1 1 d . . .
O9 O 0.9094(10) 0.2443(10) 0.3273(7) 0.032(5) Uiso 1 1 d . . .
O10 O 0.6597(12) -0.1652(12) 0.4487(8) 0.048(6) Uiso 1 1 d . . .
O11 O 0.8996(11) 0.3408(11) 0.4135(8) 0.042(5) Uiso 1 1 d . . .
O12 O 0.7509(14) -0.0500(14) 0.5000 0.028(6) Uiso 1 2 d S . P
O13 O 0.5582(15) -0.0647(15) 0.5000 0.034(7) Uiso 1 2 d S . P
O14 O 0.9351(10) 0.0862(10) 0.3434(7) 0.027(5) Uiso 1 1 d . . .
O15 O 0.8695(11) 0.1727(11) 0.2294(7) 0.037(5) Uiso 1 1 d . . .
O16 O 0.8950(10) 0.0146(10) 0.2433(7) 0.031(5) Uiso 1 1 d . . .
O17 O 0.8252(10) 0.0259(10) 0.2706(7) 0.035(5) Uiso 1 1 d . . .
OW1 O 0.8841(12) 0.0166(12) 0.4432(9) 0.053(7) Uiso 1 1 d . . .
OW2 O 0.925(4) 0.415(4) 0.325(3) 0.10(2) Uiso 0.5 1 d . . P
OW3 O 0.940(4) 0.519(4) 0.395(3) 0.12(2) Uiso 0.5 1 d . . P
OW4 O 0.7318(18) -0.0953(18) 0.1483(13) 0.020(8) Uiso 0.5 1 d . . P
OW5 O 0.730(3) 0.049(3) 0.192(2) 0.067(15) Uiso 0.5 1 d . . P
OW6 O 0.867(3) 0.031(3) 0.145(2) 0.075(16) Uiso 0.5 1 d . . P
OW7 O 0.846(2) -0.102(2) 0.0739(17) 0.046(11) Uiso 0.5 1 d . . P
OW8 O 0.5287(18) -0.2309(18) 0.4355(13) 0.101(10) Uiso 1 1 d . . .
OW9 O 0.7702(10) 0.0341(10) 0.3854(7) 0.032(5) Uiso 1 1 d . . .
OW10 O 0.689(2) 0.178(2) 0.2563(15) 0.034(10) Uiso 0.5 1 d . . P

loop_
_atom_site_aniso_label
_atom_site_aniso_U_11
_atom_site_aniso_U_22
_atom_site_aniso_U_33
_atom_site_aniso_U_23
_atom_site_aniso_U_13
_atom_site_aniso_U_12
U1 0.0403(10) 0.0396(10) 0.0169(9) 0.000 0.000 0.0055(8)
U2 0.0400(8) 0.0442(8) 0.0144(6) 0.0024(5) -0.0023(5) 0.0042(6)
U3 0.0477(11) 0.0399(10) 0.0181(9) 0.000 0.000 0.0004(8)
U4 0.0417(8) 0.0422(8) 0.0145(6) 0.0030(5) -0.0006(5) 0.0020(6)
Ca1 0.043(6) 0.048(6) 0.042(6) 0.000 0.000 0.004(5)
Ca2 0.047(6) 0.047(6) 0.067(11) 0.000 0.000 0.000

loop_
_atom_type_symbol
_atom_type_description
_atom_type_scat_dispersion_real
_atom_type_scat_dispersion_imag
_atom_type_scat_source
U U -9.6767 9.6646 'International Tables Vol C Tables 4.2.6.8 and 6.1.1.4'
Ca Ca 0.2262 0.3064 'International Tables Vol C Tables 4.2.6.8 and 6.1.1.4'
Li Li -0.0003 0.0001 'International Tables Vol C Tables 4.2.6.8 and 6.1.1.4'
O O 0.0106 0.0060 'International Tables Vol C Tables 4.2.6.8 and 6.1.1.4'

loop_
_geom_angle_atom_site_label_1
_geom_angle_atom_site_label_2
_geom_angle_atom_site_label_3
_geom_angle
_geom_angle_site_symmetry_1
_geom_angle_site_symmetry_3
O1 U1 O2 176.8(12) . .
O1 U1 O3 91.2(8) . .
O2 U1 O3 91.4(9) . .
O1 U1 O3 91.2(8) . 10_556
O2 U1 O3 91.4(9) . 10_556
O3 U1 O3 71.6(9) . 10_556
O1 U1 O5 88.3(8) . 10_556
O2 U1 O5 89.0(9) . 10_556
O3 U1 O5 178.5(7) . 10_556
O3 U1 O5 109.8(7) 10_556 10_556
O1 U1 O5 88.3(8) . .
O2 U1 O5 89.0(9) . .
O3 U1 O5 109.8(7) . .
O3 U1 O5 178.5(7) 10_556 .
O5 U1 O5 68.9(10) 10_556 .
O1 U1 O4 88.8(5) . .
O2 U1 O4 92.2(5) . .
O3 U1 O4 35.6(6) . .
O3 U1 O4 107.2(7) 10_556 .
O5 U1 O4 143.0(7) 10_556 .
O5 U1 O4 74.2(7) . .
O1 U1 O4 88.8(5) . 10_556
O2 U1 O4 92.2(5) . 10_556
O3 U1 O4 107.2(7) . 10_556
O3 U1 O4 35.6(6) 10_556 10_556
O5 U1 O4 74.2(7) 10_556 10_556
O5 U1 O4 143.0(7) . 10_556
O4 U1 O4 142.6(9) . 10_556
O1 U1 U3 77.2(8) . .
O2 U1 U3 99.6(9) . .
O3 U1 U3 142.7(5) . .
O3 U1 U3 142.7(5) 10_556 .
O5 U1 U3 35.9(5) 10_556 .
O5 U1 U3 35.9(5) . .
O4 U1 U3 107.9(5) . .
O4 U1 U3 107.9(5) 10_556 .
O1 U1 Ca1 13.2(8) . .
O2 U1 Ca1 170.0(9) . .
O3 U1 Ca1 80.6(5) . .
O3 U1 Ca1 80.6(5) 10_556 .
O5 U1 Ca1 99.2(5) 10_556 .
O5 U1 Ca1 99.2(5) . .
O4 U1 Ca1 84.6(5) . .
O4 U1 Ca1 84.6(5) 10_556 .
U3 U1 Ca1 90.36(14) . .
O6 U2 O7 176.3(9) . .
O6 U2 O3 92.7(8) . .
O7 U2 O3 89.9(8) . .
O6 U2 O10 92.5(8) . 4_665
O7 U2 O10 90.8(8) . 4_665
O3 U2 O10 70.6(7) . 4_665
O6 U2 O8 87.9(8) . .
O7 U2 O8 88.8(8) . .
O3 U2 O8 110.6(7) . .
O10 U2 O8 178.8(7) 4_665 .
O6 U2 O4 89.9(8) . .
O7 U2 O4 90.7(8) . .
O3 U2 O4 36.0(7) . .
O10 U2 O4 106.5(7) 4_665 .
O8 U2 O4 74.6(7) . .
O6 U2 O9 87.9(8) . .
O7 U2 O9 89.5(8) . .
O3 U2 O9 179.0(7) . .
O10 U2 O9 110.2(7) 4_665 .
O8 U2 O9 68.7(7) . .
O4 U2 O9 143.3(7) . .
O6 U2 O11 89.7(8) . .
O7 U2 O11 92.0(8) . .
O3 U2 O11 107.3(7) . .
O10 U2 O11 36.7(7) 4_665 .
O8 U2 O11 142.1(7) . .
O4 U2 O11 143.2(7) . .
O9 U2 O11 73.5(7) . .
O6 U2 U4 76.7(6) . .
O7 U2 U4 99.7(6) . .
O3 U2 U4 143.4(5) . .
O10 U2 U4 143.6(5) 4_665 .
O8 U2 U4 35.5(5) . .
O4 U2 U4 108.1(5) . .
O9 U2 U4 36.1(4) . .
O11 U2 U4 107.6(5) . .
O6 U2 Ca1 13.6(6) . .
O7 U2 Ca1 170.0(6) . .
O3 U2 Ca1 81.7(5) . .
O10 U2 Ca1 81.3(5) 4_665 .
O8 U2 Ca1 99.2(5) . .
O4 U2 Ca1 85.6(5) . .
O9 U2 Ca1 99.0(5) . .
O11 U2 Ca1 85.5(5) . .
U4 U2 Ca1 90.33(10) . .
O12 U3 O13 177.6(12) . .
O12 U3 O10 92.7(9) . 10_556
O13 U3 O10 89.3(9) . 10_556
O12 U3 O10 92.7(9) . .
O13 U3 O10 89.3(9) . .
O10 U3 O10 70.0(11) 10_556 .
O12 U3 O5 88.1(9) . .
O13 U3 O5 89.9(9) . .
O10 U3 O5 179.1(8) 10_556 .
O10 U3 O5 110.4(7) . .
O12 U3 O5 88.1(9) . 10_556
O13 U3 O5 89.9(9) . 10_556
O10 U3 O5 110.4(7) 10_556 10_556
O10 U3 O5 179.1(8) . 10_556
O5 U3 O5 69.2(10) . 10_556
O12 U3 O11 90.1(6) . 3_645
O13 U3 O11 90.7(6) . 3_645
O10 U3 O11 106.8(7) 10_556 3_645
O10 U3 O11 36.8(7) . 3_645
O5 U3 O11 73.7(7) . 3_645
O5 U3 O11 142.8(7) 10_556 3_645
O12 U3 O11 90.1(6) . 12_646
O13 U3 O11 90.7(6) . 12_646
O10 U3 O11 36.8(7) 10_556 12_646
O10 U3 O11 106.8(7) . 12_646
O5 U3 O11 142.8(7) . 12_646
O5 U3 O11 73.7(7) 10_556 12_646
O11 U3 O11 143.5(10) 3_645 12_646
O12 U3 U1 76.8(8) . .
O13 U3 U1 100.7(9) . .
O10 U3 U1 143.8(5) 10_556 .
O10 U3 U1 143.8(5) . .
O5 U3 U1 36.0(5) . .
O5 U3 U1 36.0(5) 10_556 .
O11 U3 U1 107.8(5) 3_645 .
O11 U3 U1 107.8(5) 12_646 .
O12 U3 Ca1 13.8(8) . 3_645
O13 U3 Ca1 168.7(9) . 3_645
O10 U3 Ca1 81.4(5) 10_556 3_645
O10 U3 Ca1 81.4(5) . 3_645
O5 U3 Ca1 99.4(5) . 3_645
O5 U3 Ca1 99.4(5) 10_556 3_645
O11 U3 Ca1 85.8(5) 3_645 3_645
O11 U3 Ca1 85.8(5) 12_646 3_645
U1 U3 Ca1 90.61(14) . 3_645
O14 U4 O15 177.4(8) . .
O14 U4 O16 93.2(7) . 4_665
O15 U4 O16 89.3(8) . 4_665
O14 U4 O16 92.8(7) . .
O15 U4 O16 88.9(8) . .
O16 U4 O16 71.0(9) 4_665 .
O14 U4 O8 88.1(7) . .
O15 U4 O8 89.4(8) . .
O16 U4 O8 178.5(7) 4_665 .
O16 U4 O8 109.7(7) . .
O14 U4 O9 88.7(7) . .
O15 U4 O9 89.6(8) . .
O16 U4 O9 110.1(6) 4_665 .
O16 U4 O9 178.1(6) . .
O8 U4 O9 69.2(7) . .
O14 U4 O17 89.9(7) . .
O15 U4 O17 90.2(8) . .
O16 U4 O17 107.2(6) 4_665 .
O16 U4 O17 36.2(6) . .
O8 U4 O17 73.5(7) . .
O9 U4 O17 142.7(6) . .
O14 U4 O17 90.0(7) . 4_665
O15 U4 O17 91.5(8) . 4_665
O16 U4 O17 36.1(6) 4_665 4_665
O16 U4 O17 107.1(6) . 4_665
O8 U4 O17 143.2(7) . 4_665
O9 U4 O17 74.1(6) . 4_665
O17 U4 O17 143.2(9) . 4_665
O14 U4 U2 77.3(6) . .
O15 U4 U2 100.2(6) . .
O16 U4 U2 144.0(5) 4_665 .
O16 U4 U2 143.0(5) . .
O8 U4 U2 35.7(5) . .
O9 U4 U2 36.3(5) . .
O17 U4 U2 107.4(5) . .
O17 U4 U2 108.4(5) 4_665 .
O14 U4 Ca2 13.2(6) . .
O15 U4 Ca2 169.4(6) . .
O16 U4 Ca2 82.4(5) 4_665 .
O16 U4 Ca2 82.2(5) . .
O8 U4 Ca2 99.0(5) . .
O9 U4 Ca2 99.4(5) . .
O17 U4 Ca2 86.0(5) . .
O17 U4 Ca2 85.7(5) 4_665 .
U2 U4 Ca2 90.42(16) . .
O6 Ca1 O6 111.4(10) . 10_556
O6 Ca1 O12 71.5(6) . 11_666
O6 Ca1 O12 71.5(6) 10_556 11_666
O6 Ca1 OW1 142.5(8) . 11_666
O6 Ca1 OW1 78.2(7) 10_556 11_666
O12 Ca1 OW1 78.3(7) 11_666 11_666
O6 Ca1 OW1 78.2(7) . 4_665
O6 Ca1 OW1 142.5(8) 10_556 4_665
O12 Ca1 OW1 78.3(7) 11_666 4_665
OW1 Ca1 OW1 74.4(11) 11_666 4_665
O6 Ca1 O1 70.8(6) . .
O6 Ca1 O1 70.8(6) 10_556 .
O12 Ca1 O1 110.0(9) 11_666 .
OW1 Ca1 O1 142.5(5) 11_666 .
OW1 Ca1 O1 142.5(5) 4_665 .
O6 Ca1 OW1 77.7(7) . .
O6 Ca1 OW1 141.6(8) 10_556 .
O12 Ca1 OW1 142.6(5) 11_666 .
OW1 Ca1 OW1 118.2(10) 11_666 .
OW1 Ca1 OW1 75.1(10) 4_665 .
O1 Ca1 OW1 78.1(7) . .
O6 Ca1 OW1 141.6(8) . 10_556
O6 Ca1 OW1 77.7(7) 10_556 10_556
O12 Ca1 OW1 142.6(5) 11_666 10_556
OW1 Ca1 OW1 75.1(10) 11_666 10_556
OW1 Ca1 OW1 118.2(10) 4_665 10_556
O1 Ca1 OW1 78.1(7) . 10_556
OW1 Ca1 OW1 74.2(11) . 10_556
O6 Ca1 Ca2 79.6(5) . .
O6 Ca1 Ca2 169.0(6) 10_556 .
O12 Ca1 Ca2 114.2(4) 11_666 .
OW1 Ca1 Ca2 93.4(6) 11_666 .
OW1 Ca1 Ca2 37.8(5) 4_665 .
O1 Ca1 Ca2 113.9(4) . .
OW1 Ca1 Ca2 37.8(5) . .
OW1 Ca1 Ca2 93.4(6) 10_556 .
O6 Ca1 Ca2 169.0(6) . 9_756
O6 Ca1 Ca2 79.6(5) 10_556 9_756
O12 Ca1 Ca2 114.2(4) 11_666 9_756
OW1 Ca1 Ca2 37.8(5) 11_666 9_756
OW1 Ca1 Ca2 93.4(6) 4_665 9_756
O1 Ca1 Ca2 113.9(4) . 9_756
OW1 Ca1 Ca2 93.4(6) . 9_756
OW1 Ca1 Ca2 37.8(5) 10_556 9_756
Ca2 Ca1 Ca2 89.4(4) . 9_756
O6 Ca1 Ca1 113.9(5) . 11_666
O6 Ca1 Ca1 113.8(5) 10_556 11_666
O12 Ca1 Ca1 80.2(7) 11_666 11_666
OW1 Ca1 Ca1 37.5(5) 11_666 11_666
OW1 Ca1 Ca1 37.5(5) 4_665 11_666
O1 Ca1 Ca1 169.8(7) . 11_666
OW1 Ca1 Ca1 93.9(5) . 11_666
OW1 Ca1 Ca1 93.9(5) 10_556 11_666
Ca2 Ca1 Ca1 59.82(11) . 11_666
Ca2 Ca1 Ca1 59.82(11) 9_756 11_666
O6 Ca1 Ca1 113.1(5) . 3_645
O6 Ca1 Ca1 113.1(5) 10_556 3_645
O12 Ca1 Ca1 170.2(7) 11_666 3_645
OW1 Ca1 Ca1 93.9(5) 11_666 3_645
OW1 Ca1 Ca1 93.9(5) 4_665 3_645
O1 Ca1 Ca1 79.8(7) . 3_645
OW1 Ca1 Ca1 37.4(5) . 3_645
OW1 Ca1 Ca1 37.4(5) 10_556 3_645
Ca2 Ca1 Ca1 59.82(11) . 3_645
Ca2 Ca1 Ca1 59.82(11) 9_756 3_645
Ca1 Ca1 Ca1 90.0 11_666 3_645
O14 Ca2 O14 70.8(5) . 3_645
O14 Ca2 O14 110.1(11) . 2_755
O14 Ca2 O14 70.8(5) 3_645 2_755
O14 Ca2 O14 70.8(5) . 4_665
O14 Ca2 O14 110.1(11) 3_645 4_665
O14 Ca2 O14 70.8(5) 2_755 4_665
O14 Ca2 OW1 78.0(7) . 4_665
O14 Ca2 OW1 142.3(7) 3_645 4_665
O14 Ca2 OW1 142.1(7) 2_755 4_665
O14 Ca2 OW1 77.9(7) 4_665 4_665
O14 Ca2 OW1 142.3(7) . 2_755
O14 Ca2 OW1 142.1(7) 3_645 2_755
O14 Ca2 OW1 77.9(7) 2_755 2_755
O14 Ca2 OW1 78.0(7) 4_665 2_755
OW1 Ca2 OW1 75.1(6) 4_665 2_755
O14 Ca2 OW1 142.1(7) . 3_645
O14 Ca2 OW1 77.9(7) 3_645 3_645
O14 Ca2 OW1 78.0(7) 2_755 3_645
O14 Ca2 OW1 142.3(7) 4_665 3_645
OW1 Ca2 OW1 119.1(12) 4_665 3_645
OW1 Ca2 OW1 75.1(6) 2_755 3_645
O14 Ca2 OW1 77.9(7) . .
O14 Ca2 OW1 78.0(7) 3_645 .
O14 Ca2 OW1 142.3(7) 2_755 .
O14 Ca2 OW1 142.1(7) 4_665 .
OW1 Ca2 OW1 75.1(6) 4_665 .
OW1 Ca2 OW1 119.1(12) 2_755 .
OW1 Ca2 OW1 75.1(6) 3_645 .
O14 Ca2 Ca1 79.6(5) . .
O14 Ca2 Ca1 113.9(5) 3_645 .
O14 Ca2 Ca1 170.3(6) 2_755 .
O14 Ca2 Ca1 113.6(5) 4_665 .
OW1 Ca2 Ca1 37.8(6) 4_665 .
OW1 Ca2 Ca1 94.4(7) 2_755 .
OW1 Ca2 Ca1 94.4(7) 3_645 .
OW1 Ca2 Ca1 37.9(6) . .
O14 Ca2 Ca1 113.9(5) . 11_666
O14 Ca2 Ca1 170.3(6) 3_645 11_666
O14 Ca2 Ca1 113.6(5) 2_755 11_666
O14 Ca2 Ca1 79.6(5) 4_665 11_666
OW1 Ca2 Ca1 37.9(6) 4_665 11_666
OW1 Ca2 Ca1 37.8(6) 2_755 11_666
OW1 Ca2 Ca1 94.4(7) 3_645 11_666
OW1 Ca2 Ca1 94.4(7) . 11_666
Ca1 Ca2 Ca1 60.4(2) . 11_666
O14 Ca2 Ca1 170.3(6) . 9_756
O14 Ca2 Ca1 113.6(5) 3_645 9_756
O14 Ca2 Ca1 79.6(5) 2_755 9_756
O14 Ca2 Ca1 113.9(5) 4_665 9_756
OW1 Ca2 Ca1 94.4(7) 4_665 9_756
OW1 Ca2 Ca1 37.9(6) 2_755 9_756
OW1 Ca2 Ca1 37.8(6) 3_645 9_756
OW1 Ca2 Ca1 94.4(7) . 9_756
Ca1 Ca2 Ca1 90.6(4) . 9_756
Ca1 Ca2 Ca1 60.4(2) 11_666 9_756
O14 Ca2 Ca1 113.6(5) . 3_645
O14 Ca2 Ca1 79.6(5) 3_645 3_645
O14 Ca2 Ca1 113.9(5) 2_755 3_645
O14 Ca2 Ca1 170.3(6) 4_665 3_645
OW1 Ca2 Ca1 94.4(7) 4_665 3_645
OW1 Ca2 Ca1 94.4(7) 2_755 3_645
OW1 Ca2 Ca1 37.9(6) 3_645 3_645
OW1 Ca2 Ca1 37.8(6) . 3_645
Ca1 Ca2 Ca1 60.4(2) . 3_645
Ca1 Ca2 Ca1 90.6(4) 11_666 3_645
Ca1 Ca2 Ca1 60.4(2) 9_756 3_645
OW3 Li1 OW3 73(6) 2_765 .
OW3 Li1 OW2 83(3) 2_765 2_765
OW3 Li1 OW2 111(4) . 2_765
OW3 Li1 OW2 111(4) 2_765 .
OW3 Li1 OW2 83(3) . .
OW2 Li1 OW2 163(7) 2_765 .
OW4 Li2 OW6 128(7) . .
OW4 Li2 OW8 113(6) . 16_545
OW6 Li2 OW8 118(7) . 16_545
OW4 Li2 OW5 88(5) . .
OW6 Li2 OW5 85(5) . .
OW8 Li2 OW5 109(6) 16_545 .
OW4 Li2 OW7 80(4) . .
OW6 Li2 OW7 89(5) . .
OW8 Li2 OW7 91(5) 16_545 .
OW5 Li2 OW7 159(6) . .
U1 O1 Ca1 157.6(14) . .
O4 O3 U2 74.3(11) . .
O4 O3 U1 74.0(11) . .
U2 O3 U1 124.7(8) . .
O3 O4 U2 69.7(11) . .
O3 O4 U1 70.4(11) . .
U2 O4 U1 120.0(8) . .
U3 O5 U1 108.1(8) . .
U2 O6 Ca1 156.2(11) . .
U4 O8 U2 108.8(8) . .
U4 O9 U2 107.6(7) . .
O11 O10 U2 74.1(12) 3_645 3_645
O11 O10 U3 73.2(11) 3_645 .
U2 O10 U3 123.3(9) 3_645 .
O10 O11 U3 70.0(11) 4_665 11_666
O10 O11 U2 69.2(11) 4_665 .
U3 O11 U2 118.7(8) 11_666 .
U3 O12 Ca1 156.3(14) . 3_645
U4 O14 Ca2 157.0(10) . .
O17 O16 U4 74.4(10) . 3_645
O17 O16 U4 72.9(10) . .
U4 O16 U4 122.7(8) 3_645 .
O16 O17 U4 70.9(10) . .
O16 O17 U4 69.5(10) . 3_645
U4 O17 U4 118.7(8) . 3_645
Ca1 OW1 Ca2 104.4(9) 3_645 .
Ca1 OW1 Ca1 105.1(9) 3_645 .
Ca2 OW1 Ca1 104.3(9) . .

loop_
_geom_bond_atom_site_label_1
_geom_bond_atom_site_label_2
_geom_bond_distance
_geom_bond_site_symmetry_2
U1 O1 1.74(3) .
U1 O2 1.80(3) .
U1 O3 2.365(19) .
U1 O3 2.365(19) 10_556
U1 O5 2.40(2) 10_556
U1 O5 2.40(2) .
U1 O4 2.41(2) .
U1 O4 2.41(2) 10_556
U1 U3 3.877(2) .
U1 Ca1 4.149(10) .
U2 O6 1.802(19) .
U2 O7 1.81(2) .
U2 O3 2.33(2) .
U2 O10 2.35(2) 4_665
U2 O8 2.39(2) .
U2 O4 2.39(2) .
U2 O9 2.407(19) .
U2 O11 2.42(2) .
U2 U4 3.8712(17) .
U2 Ca1 4.115(7) .
U3 O12 1.75(3) .
U3 O13 1.78(3) .
U3 O10 2.36(2) 10_556
U3 O10 2.36(2) .
U3 O5 2.39(2) .
U3 O5 2.39(2) 10_556
U3 O11 2.41(2) 3_645
U3 O11 2.41(2) 12_646
U3 Ca1 4.106(10) 3_645
U4 O14 1.800(18) .
U4 O15 1.81(2) .
U4 O16 2.352(18) 4_665
U4 O16 2.366(18) .
U4 O8 2.37(2) .
U4 O9 2.391(19) .
U4 O17 2.394(19) .
U4 O17 2.420(19) 4_665
U4 Ca2 4.124(11) .
Ca1 O6 2.40(2) .
Ca1 O6 2.40(2) 10_556
Ca1 O12 2.44(3) 11_666
Ca1 OW1 2.48(2) 11_666
Ca1 OW1 2.48(2) 4_665
Ca1 O1 2.48(3) .
Ca1 OW1 2.49(2) .
Ca1 OW1 2.49(2) 10_556
Ca1 Ca2 3.925(13) .
Ca1 Ca2 3.925(13) 9_756
Ca1 Ca1 3.947(14) 11_666
Ca1 Ca1 3.947(14) 3_645
Ca2 O14 2.41(2) .
Ca2 O14 2.41(2) 3_645
Ca2 O14 2.41(2) 2_755
Ca2 O14 2.41(2) 4_665
Ca2 OW1 2.48(2) 4_665
Ca2 OW1 2.48(2) 2_755
Ca2 OW1 2.48(2) 3_645
Ca2 OW1 2.48(2) .
Ca2 Ca1 3.925(13) 11_666
Ca2 Ca1 3.925(13) 9_756
Ca2 Ca1 3.925(13) 3_645
Li1 OW3 1.95(11) 2_765
Li1 OW3 1.95(11) .
Li1 OW2 2.10(7) 2_765
Li1 OW2 2.10(7) .
Li2 OW4 1.88(12) .
Li2 OW6 1.89(13) .
Li2 OW8 1.92(13) 16_545
Li2 OW5 2.24(13) .
Li2 OW7 2.50(13) .
O3 O4 1.46(3) .
O10 O11 1.51(3) 3_645
O10 U2 2.35(2) 3_645
O11 O10 1.51(3) 4_665
O11 U3 2.41(2) 11_666
O12 Ca1 2.44(3) 3_645
O16 O17 1.48(3) .
O16 U4 2.352(18) 3_645
O17 U4 2.420(19) 3_645
OW1 Ca1 2.48(2) 3_645
OW8 Li2 1.92(13) 15
